data_4003541
loop_
_publ_author_name
'Chen, Hao'
'Deng, Yihua'
'Zhu, Xiangyu'
'Wang, Lu'
'Lv, Lei'
'Wu, Xiaoxi'
'Li, Zijie'
'Shi, Qinqin'
'Peng, Aidong'
'Peng, Qian'
'Shuai, Zhigang'
'Zhao, Zujin'
'Chen, Huajie'
'Huang, Hui'

_publ_section_title
;
 Toward Achieving Single-Molecule White Electroluminescence from Dual
 Emission of Fluorescence and Phosphorescence
;
_journal_name_full 'Chemistry of Materials'
_journal_paper_doi 10.1021/acs.chemmater.0c00710
_journal_year 2020
_chemical_formula_sum 'C23 H13.5 N O S'
_chemical_formula_weight 351.91
_space_group_crystal_system monoclinic
_space_group_IT_number 14
_space_group_name_Hall '-P 2yn'
_space_group_name_H-M_alt 'P 1 21/n 1'
_atom_sites_solution_hydrogens geom
_audit_creation_method SHELXL-2016/6
_cell_angle_alpha 90
_cell_angle_beta 94.8272(12)
_cell_angle_gamma 90
_cell_formula_units_Z 4
_cell_length_a 6.2132(2)
_cell_length_b 15.7432(6)
_cell_length_c 17.4235(7)
_cell_measurement_temperature 273(2)
_cell_volume 1698.25(11)
_computing_structure_refinement 'SHELXL-2016/6 (Sheldrick, 2016)'
_diffrn_ambient_temperature 273(2)
_diffrn_measured_fraction_theta_full 0.999
_diffrn_measured_fraction_theta_max 0.997
_diffrn_radiation_type MoK\a
_diffrn_radiation_wavelength 0.71073
_diffrn_reflns_av_R_equivalents 0.0750
_diffrn_reflns_av_unetI/netI 0.0383
_diffrn_reflns_Laue_measured_fraction_full 0.999
_diffrn_reflns_Laue_measured_fraction_max 0.997
_diffrn_reflns_limit_h_max 8
_diffrn_reflns_limit_h_min -8
_diffrn_reflns_limit_k_max 20
_diffrn_reflns_limit_k_min -20
_diffrn_reflns_limit_l_max 22
_diffrn_reflns_limit_l_min -22
_diffrn_reflns_number 44116
_diffrn_reflns_point_group_measured_fraction_full 0.999
_diffrn_reflns_point_group_measured_fraction_max 0.997
_diffrn_reflns_theta_full 25.242
_diffrn_reflns_theta_max 27.553
_diffrn_reflns_theta_min 2.346
_exptl_absorpt_coefficient_mu 0.202
_exptl_crystal_colour white
_exptl_crystal_density_diffrn 1.376
_exptl_crystal_description cylinder
_exptl_crystal_F_000 730
_refine_diff_density_max 0.409
_refine_diff_density_min -0.387
_refine_diff_density_rms 0.050
_refine_ls_extinction_coef 0.013(2)
_refine_ls_extinction_expression Fc^*^=kFc[1+0.001xFc^2^\l^3^/sin(2\q)]^-1/4^
_refine_ls_extinction_method 'SHELXL-2016/6 (Sheldrick 2016)'
_refine_ls_goodness_of_fit_ref 1.039
_refine_ls_hydrogen_treatment constr
_refine_ls_matrix_type full
_refine_ls_number_parameters 236
_refine_ls_number_reflns 3900
_refine_ls_number_restraints 1
_refine_ls_restrained_S_all 1.041
_refine_ls_R_factor_all 0.0832
_refine_ls_R_factor_gt 0.0561
_refine_ls_shift/su_max 0.002
_refine_ls_shift/su_mean 0.000
_refine_ls_structure_factor_coef Fsqd
_refine_ls_weighting_details 'w=1/[\s^2^(Fo^2^)+(0.0708P)^2^+1.0447P] where P=(Fo^2^+2Fc^2^)/3'
_refine_ls_weighting_scheme calc
_refine_ls_wR_factor_gt 0.1442
_refine_ls_wR_factor_ref 0.1590
_reflns_Friedel_coverage 0.000
_reflns_number_gt 2840
_reflns_number_total 3900
_reflns_threshold_expression 'I > 2\s(I)'
_cod_data_source_file cm0c00710_si_002.cif
_cod_data_source_block 20180702
_cod_original_sg_symbol_H-M 'P 21/n'
_cod_original_formula_sum 'C23 H13.50 N O S'
_cod_database_code 4003541
_shelx_shelxl_version_number 2016/6
_shelx_space_group_comment
;
The symmetry employed for this shelxl refinement is uniquely defined
by the following loop, which should always be used as a source of
symmetry information in preference to the above space-group names.
They are only intended as comments.
;

loop_
_space_group_symop_operation_xyz
'x, y, z'
'-x+1/2, y+1/2, -z+1/2'
'-x, -y, -z'
'x-1/2, -y-1/2, z-1/2'

loop_
_atom_site_label
_atom_site_type_symbol
_atom_site_fract_x
_atom_site_fract_y
_atom_site_fract_z
_atom_site_U_iso_or_equiv
_atom_site_adp_type
_atom_site_occupancy
_atom_site_site_symmetry_order
_atom_site_calc_flag
_atom_site_refinement_flags_posn
_atom_site_refinement_flags_adp
_atom_site_refinement_flags_occupancy
_atom_site_disorder_assembly
_atom_site_disorder_group
S1 S 0.18905(11) 1.09509(5) 1.01653(4) 0.0577(2) Uani 1 1 d . . . . .
C12 C 0.6554(4) 0.82304(14) 0.73890(12) 0.0389(5) Uani 1 1 d . . . . .
C2 C 0.8373(5) 0.90915(16) 0.56045(14) 0.0506(6) Uani 1 1 d . . . . .
H2 H 0.744085 0.950112 0.538118 0.061 Uiso 1 1 calc R U . . .
C10 C 0.5759(5) 0.73378(16) 0.84237(14) 0.0530(7) Uani 1 1 d . . . . .
H10 H 0.485341 0.718016 0.879780 0.064 Uiso 1 1 calc R U . . .
C1 C 0.7997(4) 0.87090(14) 0.63005(12) 0.0407(5) Uani 1 1 d . . . . .
C6 C 0.9372(4) 0.80789(15) 0.66277(13) 0.0424(5) Uani 1 1 d . . . . .
C8 C 0.9023(4) 0.71025(15) 0.78110(14) 0.0493(6) Uani 1 1 d . . . . .
H8 H 1.029249 0.679984 0.776796 0.059 Uiso 1 1 calc R U . . .
C7 C 0.8449(4) 0.77689(14) 0.73106(12) 0.0403(5) Uani 1 1 d . . . . .
C11 C 0.5162(4) 0.80034(15) 0.79342(13) 0.0471(6) Uani 1 1 d . . . . .
H11 H 0.386463 0.828983 0.796978 0.057 Uiso 1 1 calc R U . . .
C4 C 1.1574(5) 0.82257(19) 0.55831(17) 0.0624(8) Uani 1 1 d . . . . .
H4 H 1.278637 0.807435 0.533550 0.075 Uiso 1 1 calc R U . . .
C5 C 1.1190(4) 0.78365(17) 0.62662(15) 0.0534(6) Uani 1 1 d . . . . .
H5 H 1.212258 0.742193 0.648070 0.064 Uiso 1 1 calc R U . . .
C9 C 0.7673(5) 0.69002(16) 0.83708(14) 0.0547(7) Uani 1 1 d . . . . .
H9 H 0.805036 0.646495 0.871715 0.066 Uiso 1 1 calc R U . . .
C3 C 1.0182(5) 0.88387(18) 0.52600(16) 0.0604(8) Uani 1 1 d . . . . .
H3 H 1.047744 0.908741 0.479617 0.072 Uiso 1 1 calc R U . . .
C19 C 0.1853(3) 1.06052(13) 0.86043(12) 0.0369(5) Uani 1 1 d . . . . .
C14 C 0.3873(4) 0.98539(14) 0.73918(12) 0.0392(5) Uani 1 1 d . . . . .
C15 C 0.4955(4) 0.99325(15) 0.81179(13) 0.0423(5) Uani 1 1 d . . . . .
H15 H 0.636272 0.973204 0.820494 0.051 Uiso 1 1 calc R U . . .
C17 C 0.0791(4) 1.05345(16) 0.78697(13) 0.0452(6) Uani 1 1 d . . . . .
H17 H -0.061599 1.073533 0.778075 0.054 Uiso 1 1 calc R U . . .
C13 C 0.4922(4) 0.95396(14) 0.67095(13) 0.0420(5) Uani 1 1 d . . . . .
C18 C 0.1786(4) 1.01736(15) 0.72753(13) 0.0451(6) Uani 1 1 d . . . . .
H18 H 0.105320 1.014258 0.678820 0.054 Uiso 1 1 calc R U . . .
C16 C 0.3966(4) 1.03044(14) 0.87102(13) 0.0409(5) Uani 1 1 d . . . . .
H16 H 0.472327 1.035602 0.919151 0.049 Uiso 1 1 calc R U . . .
C20 C 0.0784(4) 1.09899(13) 0.92349(13) 0.0382(5) Uani 1 1 d . . . . .
C21 C -0.1212(3) 1.14322(15) 0.91996(13) 0.0419(5) Uani 1 1 d . U . . .
H21 H -0.207533 1.154038 0.874798 0.050 Uiso 1 1 calc R U . . .
C22 C -0.1710(4) 1.16845(18) 0.99355(17) 0.0598(7) Uani 1 1 d . U . . .
H22 H -0.296849 1.197477 1.002440 0.072 Uiso 1 1 calc R U . . .
C23 C -0.0206(5) 1.14695(18) 1.05001(16) 0.0594(7) Uani 1 1 d . . . . .
H23 H -0.031134 1.159297 1.101755 0.071 Uiso 1 1 calc R U . . .
N1 N 0.6322(3) 0.88500(11) 0.67930(10) 0.0403(4) Uani 1 1 d . . . . .
O1 O 0.4637(3) 0.99090(12) 0.61009(10) 0.0612(5) Uani 1 1 d . . . . .

loop_
_atom_site_aniso_label
_atom_site_aniso_U_11
_atom_site_aniso_U_22
_atom_site_aniso_U_33
_atom_site_aniso_U_23
_atom_site_aniso_U_13
_atom_site_aniso_U_12
S1 0.0567(4) 0.0701(5) 0.0448(4) -0.0031(3) -0.0048(3) 0.0117(3)
C12 0.0537(13) 0.0324(11) 0.0300(10) -0.0020(8) 0.0002(9) -0.0004(10)
C2 0.0715(17) 0.0421(13) 0.0391(12) -0.0024(10) 0.0100(12) -0.0075(12)
C10 0.0800(19) 0.0441(14) 0.0357(12) 0.0026(10) 0.0099(12) -0.0031(13)
C1 0.0512(13) 0.0349(11) 0.0364(11) -0.0073(9) 0.0050(10) -0.0066(10)
C6 0.0509(13) 0.0387(12) 0.0375(11) -0.0119(9) 0.0026(10) -0.0051(10)
C8 0.0626(16) 0.0395(13) 0.0437(13) -0.0077(10) -0.0080(11) 0.0086(11)
C7 0.0509(13) 0.0345(11) 0.0347(11) -0.0088(9) -0.0019(10) 0.0003(10)
C11 0.0587(15) 0.0423(13) 0.0409(12) 0.0010(10) 0.0073(11) 0.0006(11)
C4 0.0680(18) 0.0608(17) 0.0618(17) -0.0218(14) 0.0257(14) -0.0127(15)
C5 0.0548(15) 0.0493(14) 0.0568(15) -0.0182(12) 0.0083(12) -0.0016(12)
C9 0.085(2) 0.0386(13) 0.0384(13) 0.0036(10) -0.0052(13) 0.0023(13)
C3 0.085(2) 0.0518(16) 0.0474(14) -0.0089(12) 0.0249(14) -0.0176(15)
C19 0.0381(11) 0.0303(11) 0.0415(11) 0.0036(9) -0.0022(9) 0.0000(9)
C14 0.0479(13) 0.0317(11) 0.0370(11) 0.0010(9) -0.0018(10) -0.0005(9)
C15 0.0395(12) 0.0419(13) 0.0441(12) -0.0023(10) -0.0044(10) 0.0067(10)
C17 0.0376(12) 0.0518(14) 0.0445(12) 0.0024(11) -0.0066(10) 0.0064(10)
C13 0.0525(14) 0.0348(12) 0.0377(11) 0.0008(9) -0.0011(10) -0.0020(10)
C18 0.0475(14) 0.0463(13) 0.0394(12) 0.0008(10) -0.0095(10) 0.0020(11)
C16 0.0419(12) 0.0417(13) 0.0373(11) -0.0024(9) -0.0077(9) 0.0048(10)
C20 0.0383(12) 0.0321(11) 0.0433(12) 0.0026(9) -0.0012(9) 0.0000(9)
C21 0.0352(11) 0.0434(13) 0.0457(11) 0.0007(10) -0.0053(9) 0.0054(9)
C22 0.0523(15) 0.0616(17) 0.0666(15) -0.0138(14) 0.0108(13) 0.0119(13)
C23 0.0685(18) 0.0607(17) 0.0503(15) -0.0132(13) 0.0132(13) -0.0030(14)
N1 0.0514(11) 0.0356(10) 0.0340(9) 0.0005(8) 0.0046(8) 0.0010(8)
O1 0.0860(14) 0.0567(11) 0.0408(9) 0.0114(8) 0.0053(9) 0.0157(10)

loop_
_atom_type_symbol
_atom_type_description
_atom_type_scat_dispersion_real
_atom_type_scat_dispersion_imag
_atom_type_scat_source
C C 0.0033 0.0016 'International Tables Vol C Tables 4.2.6.8 and 6.1.1.4'
H H 0.0000 0.0000 'International Tables Vol C Tables 4.2.6.8 and 6.1.1.4'
N N 0.0061 0.0033 'International Tables Vol C Tables 4.2.6.8 and 6.1.1.4'
O O 0.0106 0.0060 'International Tables Vol C Tables 4.2.6.8 and 6.1.1.4'
S S 0.1246 0.1234 'International Tables Vol C Tables 4.2.6.8 and 6.1.1.4'

loop_
_geom_angle_atom_site_label_1
_geom_angle_atom_site_label_2
_geom_angle_atom_site_label_3
_geom_angle
_geom_angle_site_symmetry_1
_geom_angle_site_symmetry_3
_geom_angle_publ_flag
C23 S1 C20 92.87(13) . . ?
C11 C12 C7 120.8(2) . . ?
C11 C12 N1 130.3(2) . . ?
C7 C12 N1 108.60(19) . . ?
C3 C2 C1 117.3(3) . . ?
C11 C10 C9 121.6(2) . . ?
C2 C1 C6 121.4(2) . . ?
C2 C1 N1 130.1(2) . . ?
C6 C1 N1 108.54(19) . . ?
C5 C6 C1 120.1(2) . . ?
C5 C6 C7 132.2(2) . . ?
C1 C6 C7 107.6(2) . . ?
C9 C8 C7 118.6(2) . . ?
C8 C7 C12 120.2(2) . . ?
C8 C7 C6 132.1(2) . . ?
C12 C7 C6 107.4(2) . . ?
C10 C11 C12 117.9(2) . . ?
C5 C4 C3 120.9(3) . . ?
C4 C5 C6 118.4(3) . . ?
C8 C9 C10 120.7(2) . . ?
C2 C3 C4 122.0(3) . . ?
C16 C19 C17 117.5(2) . . ?
C16 C19 C20 121.6(2) . . ?
C17 C19 C20 120.9(2) . . ?
C15 C14 C18 118.4(2) . . ?
C15 C14 C13 123.1(2) . . ?
C18 C14 C13 118.0(2) . . ?
C16 C15 C14 120.6(2) . . ?
C18 C17 C19 121.1(2) . . ?
O1 C13 N1 120.7(2) . . ?
O1 C13 C14 119.9(2) . . ?
N1 C13 C14 119.23(19) . . ?
C17 C18 C14 120.9(2) . . ?
C15 C16 C19 121.4(2) . . ?
C21 C20 C19 128.4(2) . . ?
C21 C20 S1 109.83(17) . . ?
C19 C20 S1 121.77(16) . . ?
C22 C21 C20 111.0(2) . . ?
C23 C22 C21 113.9(2) . . ?
C22 C23 S1 112.3(2) . . ?
C13 N1 C1 122.83(19) . . ?
C13 N1 C12 129.44(19) . . ?
C1 N1 C12 107.40(18) . . ?

loop_
_geom_bond_atom_site_label_1
_geom_bond_atom_site_label_2
_geom_bond_distance
_geom_bond_site_symmetry_2
_geom_bond_publ_flag
S1 C23 1.683(3) . ?
S1 C20 1.708(2) . ?
C12 C11 1.385(3) . ?
C12 C7 1.400(3) . ?
C12 N1 1.423(3) . ?
C2 C3 1.377(4) . ?
C2 C1 1.391(3) . ?
C10 C11 1.382(3) . ?
C10 C9 1.384(4) . ?
C1 C6 1.399(3) . ?
C1 N1 1.421(3) . ?
C6 C5 1.392(4) . ?
C6 C7 1.448(3) . ?
C8 C9 1.376(4) . ?
C8 C7 1.391(3) . ?
C4 C5 1.377(4) . ?
C4 C3 1.384(4) . ?
C19 C16 1.393(3) . ?
C19 C17 1.394(3) . ?
C19 C20 1.462(3) . ?
C14 C15 1.387(3) . ?
C14 C18 1.390(3) . ?
C14 C13 1.488(3) . ?
C15 C16 1.376(3) . ?
C17 C18 1.373(3) . ?
C13 O1 1.209(3) . ?
C13 N1 1.391(3) . ?
C20 C21 1.419(3) . ?
C21 C22 1.401(4) . ?
C22 C23 1.342(4) . ?
